data_2201338
loop_
_publ_author_name
'Ne\<cas, Marek'
'Dost\'al, Ji\<r\'i'
'Slav\'ik, Ji\<r\'i'

_publ_section_title
;
 (+)-Escholinine perchlorate
;
_journal_issue 9
_journal_name_full 'Acta Crystallographica Section E'
_journal_page_first o1023
_journal_page_last o1024
_journal_paper_doi 10.1107/S160053680201512X
_journal_volume 58
_journal_year 2002
_chemical_formula_iupac 'C21 H26 N1 O4 1+, Cl1 O4 1-'
_chemical_formula_moiety 'C21 H26 N1 O4 1+, Cl1 O4 1-'
_chemical_formula_sum 'C21 H26 Cl N O8'
_chemical_formula_weight 455.88
_chemical_name_common '(+)-Escholinine perchlorate'
_chemical_name_systematic ?
_space_group_IT_number 4
_symmetry_cell_setting monoclinic
_symmetry_space_group_name_Hall 'P 2yb'
_symmetry_space_group_name_H-M 'P 1 21 1'
_atom_sites_solution_hydrogens geom
_atom_sites_solution_primary direct
_atom_sites_solution_secondary difmap
_audit_creation_method SHELXL-97
_cell_angle_alpha 90.00
_cell_angle_beta 114.32(3)
_cell_angle_gamma 90.00
_cell_formula_units_Z 2
_cell_length_a 7.4500(10)
_cell_length_b 17.010(3)
_cell_length_c 9.038(2)
_cell_measurement_reflns_used 500
_cell_measurement_temperature 120(2)
_cell_measurement_theta_max 27.84
_cell_measurement_theta_min 4.54
_cell_volume 1043.7(4)
_computing_cell_refinement Xcalibur
_computing_data_collection 'Xcalibur (Oxford Diffraction Ltd, 2001)'
_computing_data_reduction Xcalibur
_computing_molecular_graphics SHELXTL
_computing_publication_material SHELXTL
_computing_structure_refinement SHELXTL
_computing_structure_solution 'SHELXTL (Bruker, 1998)'
_diffrn_ambient_temperature 120(2)
_diffrn_detector_area_resol_mean '0.06 mm'
_diffrn_measured_fraction_theta_full 0.980
_diffrn_measured_fraction_theta_max 0.980
_diffrn_measurement_device_type 'Kuma KM-4 CCD'
_diffrn_measurement_method \w
_diffrn_radiation_monochromator graphite
_diffrn_radiation_source 'fine-focus sealed tube'
_diffrn_radiation_type MoK\a
_diffrn_radiation_wavelength 0.71073
_diffrn_reflns_av_R_equivalents 0.0354
_diffrn_reflns_av_sigmaI/netI 0.0343
_diffrn_reflns_limit_h_max 8
_diffrn_reflns_limit_h_min -8
_diffrn_reflns_limit_k_max 19
_diffrn_reflns_limit_k_min -20
_diffrn_reflns_limit_l_max 9
_diffrn_reflns_limit_l_min -10
_diffrn_reflns_number 6727
_diffrn_reflns_theta_full 25.00
_diffrn_reflns_theta_max 25.00
_diffrn_reflns_theta_min 3.44
_diffrn_standards_number 0
_exptl_absorpt_coefficient_mu 0.233
_exptl_absorpt_correction_type none
_exptl_crystal_colour colourless
_exptl_crystal_density_diffrn 1.451
_exptl_crystal_density_method 'not measured'
_exptl_crystal_description prism
_exptl_crystal_F_000 480
_exptl_crystal_size_max 0.40
_exptl_crystal_size_mid 0.40
_exptl_crystal_size_min 0.20
_refine_diff_density_max 0.195
_refine_diff_density_min -0.196
_refine_ls_abs_structure_details 'Flack (1983), 1276 Friedel pairs'
_refine_ls_abs_structure_Flack -0.04(5)
_refine_ls_extinction_coef 0.0106(15)
_refine_ls_extinction_expression Fc^*^=kFc[1+0.001xFc^2^\l^3^/sin(2\q)]^-1/4^
_refine_ls_extinction_method SHELXTL
_refine_ls_goodness_of_fit_ref 1.041
_refine_ls_hydrogen_treatment constr
_refine_ls_matrix_type full
_refine_ls_number_parameters 281
_refine_ls_number_reflns 3144
_refine_ls_number_restraints 1
_refine_ls_restrained_S_all 1.041
_refine_ls_R_factor_all 0.0303
_refine_ls_R_factor_gt 0.0282
_refine_ls_shift/su_max 0.001
_refine_ls_shift/su_mean 0.000
_refine_ls_structure_factor_coef Fsqd
_refine_ls_weighting_details 'calc w = 1/[\s^2^(Fo^2^)+(0.0353P)^2^+0.1452P] where P = (Fo^2^+2Fc^2^)/3'
_refine_ls_weighting_scheme calc
_refine_ls_wR_factor_gt 0.0658
_refine_ls_wR_factor_ref 0.0667
_reflns_number_gt 3001
_reflns_number_total 3144
_reflns_threshold_expression I>2\s(I)
_cod_data_source_file cf6195.cif
_cod_data_source_block I
_cod_depositor_comments
;
The following automatic conversions were performed:
'_symmetry_cell_setting' value 'Monoclinic' changed to 'monoclinic'
according to '/home/saulius/struct/CIF-dictionaries/cif_core.dic'
dictionary named 'cif_core.dic' version 2.4.1 from 2010-06-29.

Automatic conversion script
Id: cif_fix_enum 1527 2010-12-29 10:47:43Z saulius 

The following automatic conversions were performed:

'_symmetry_cell_setting' value 'Monoclinic' changed to 'monoclinic'
according to /home/saulius/struct/CIF-dictionaries/cif_core.dic
dictionary named 'cif_core.dic' version 2.4.1 from 2010-06-29.

Automatic conversion script
Id: cif_fix_values 1715 2011-07-08 13:25:40Z adriana 
;
_cod_original_cell_volume 1043.7(3)
_cod_original_sg_symbol_H-M 'P 21'
_cod_database_code 2201338
_cod_database_fobs_code 2201338

loop_
_symmetry_equiv_pos_as_xyz
'x, y, z'
'-x, y+1/2, -z'

loop_
_atom_site_label
_atom_site_fract_x
_atom_site_fract_y
_atom_site_fract_z
_atom_site_U_iso_or_equiv
_atom_site_adp_type
_atom_site_calc_flag
_atom_site_refinement_flags
_atom_site_occupancy
_atom_site_disorder_assembly
_atom_site_disorder_group
_atom_site_type_symbol
Cl29 0.04206(8) 0.06289(3) 0.08370(6) 0.02160(14) Uani d . 1 . . Cl
O28 -0.0756(3) 0.08890(10) 0.1642(2) 0.0433(5) Uani d . 1 . . O
O27 0.0058(3) 0.11044(11) -0.05612(19) 0.0371(4) Uani d . 1 . . O
O26 0.2430(2) 0.07085(15) 0.19146(19) 0.0560(6) Uani d . 1 . . O
O25 -0.0030(4) -0.01597(11) 0.0364(2) 0.0673(7) Uani d . 1 . . O
C1 0.4345(3) 0.03234(12) 0.5776(2) 0.0152(4) Uani d . 1 . . C
H1A 0.3487 0.0226 0.4605 0.018 Uiso calc R 1 . . H
O22 0.4412(2) -0.24707(9) 0.90425(18) 0.0277(4) Uani d . 1 . . O
O21 0.4109(2) -0.25527(8) 0.64040(18) 0.0250(4) Uani d . 1 . . O
O24 0.9781(2) -0.20592(9) 0.39460(16) 0.0217(3) Uani d . 1 . . O
C5 0.4450(3) -0.10299(13) 0.9166(2) 0.0209(5) Uani d . 1 . . C
H5A 0.4541 -0.1003 1.0244 0.025 Uiso calc R 1 . . H
C7 0.4145(3) -0.17829(11) 0.6841(2) 0.0176(5) Uani d . 1 . . C
C19 0.9865(3) -0.20774(14) 0.8413(2) 0.0248(5) Uani d . 1 . . C
H19A 1.0528 -0.2557 0.8975 0.037 Uiso calc R 1 . . H
H19B 0.8494 -0.2082 0.8285 0.037 Uiso calc R 1 . . H
H19C 1.0541 -0.1617 0.9052 0.037 Uiso calc R 1 . . H
C9 0.6428(3) 0.04954(12) 0.5914(2) 0.0176(5) Uani d . 1 . . C
H9A 0.6384 0.0966 0.5256 0.021 Uiso calc R 1 . . H
H9B 0.7289 0.0618 0.7060 0.021 Uiso calc R 1 . . H
C14 0.8057(3) -0.08073(12) 0.3299(2) 0.0197(5) Uani d . 1 . . C
H14A 0.8015 -0.0805 0.2235 0.024 Uiso calc R 1 . . H
O23 0.9913(2) -0.20434(9) 0.68597(16) 0.0199(3) Uani d . 1 . . O
N2 0.3486(3) 0.10224(10) 0.63232(19) 0.0172(4) Uani d . 1 . . N
C12 0.9047(3) -0.14084(12) 0.5923(2) 0.0149(4) Uani d . 1 . . C
C4A 0.4422(3) -0.03480(13) 0.8294(2) 0.0169(5) Uani d . 1 . . C
C8A 0.4248(3) -0.03982(12) 0.6714(2) 0.0145(4) Uani d . 1 . . C
C6 0.4344(3) -0.17285(13) 0.8421(2) 0.0187(5) Uani d . 1 . . C
C10 0.7314(3) -0.01735(12) 0.5362(2) 0.0160(4) Uani d . 1 . . C
C11 0.8279(3) -0.07786(12) 0.6423(2) 0.0173(5) Uani d . 1 . . C
H11A 0.8410 -0.0757 0.7513 0.021 Uiso calc R 1 . . H
C18 0.3916(4) -0.29875(13) 0.7679(3) 0.0275(6) Uani d . 1 . . C
H18A 0.4813 -0.3446 0.7974 0.033 Uiso calc R 1 . . H
H18B 0.2548 -0.3180 0.7328 0.033 Uiso calc R 1 . . H
C16 0.3633(4) 0.17594(12) 0.5492(3) 0.0240(5) Uani d . 1 . . C
H16A 0.3069 0.2196 0.5867 0.036 Uiso calc R 1 . . H
H16B 0.2905 0.1697 0.4316 0.036 Uiso calc R 1 . . H
H16C 0.5019 0.1870 0.5746 0.036 Uiso calc R 1 . . H
C15 0.7207(3) -0.01961(12) 0.3804(2) 0.0189(5) Uani d . 1 . . C
H15A 0.6542 0.0212 0.3064 0.023 Uiso calc R 1 . . H
C20 0.9804(4) -0.20572(15) 0.2381(3) 0.0298(6) Uani d . 1 . . C
H20A 1.0419 -0.2542 0.2231 0.045 Uiso calc R 1 . . H
H20B 1.0558 -0.1603 0.2284 0.045 Uiso calc R 1 . . H
H20C 0.8450 -0.2025 0.1550 0.045 Uiso calc R 1 . . H
C8 0.4067(3) -0.11286(13) 0.5944(2) 0.0172(4) Uani d . 1 . . C
H8A 0.3898 -0.1166 0.4845 0.021 Uiso calc R 1 . . H
C4 0.4411(3) 0.04292(12) 0.9072(2) 0.0233(5) Uani d . 1 . . C
H4A 0.5522 0.0440 1.0159 0.028 Uiso calc R 1 . . H
H4B 0.3177 0.0472 0.9231 0.028 Uiso calc R 1 . . H
C17 0.1346(3) 0.08731(13) 0.5874(3) 0.0228(5) Uani d . 1 . . C
H17A 0.0779 0.1319 0.6219 0.034 Uiso calc R 1 . . H
H17B 0.1196 0.0394 0.6414 0.034 Uiso calc R 1 . . H
H17C 0.0662 0.0809 0.4695 0.034 Uiso calc R 1 . . H
C13 0.8959(3) -0.14161(12) 0.4341(2) 0.0171(4) Uani d . 1 . . C
C3 0.4571(3) 0.11353(13) 0.8127(2) 0.0200(5) Uani d . 1 . . C
H3A 0.4031 0.1601 0.8461 0.024 Uiso calc R 1 . . H
H3B 0.5978 0.1239 0.8392 0.024 Uiso calc R 1 . . H

loop_
_atom_site_aniso_label
_atom_site_aniso_U_11
_atom_site_aniso_U_22
_atom_site_aniso_U_33
_atom_site_aniso_U_12
_atom_site_aniso_U_13
_atom_site_aniso_U_23
Cl29 0.0223(3) 0.0266(3) 0.0174(2) -0.0004(2) 0.0097(2) -0.0025(2)
O28 0.0476(12) 0.0484(12) 0.0505(11) 0.0100(9) 0.0371(10) 0.0013(9)
O27 0.0391(11) 0.0447(11) 0.0251(9) 0.0025(9) 0.0108(8) 0.0109(8)
O26 0.0223(9) 0.1190(18) 0.0229(8) -0.0034(12) 0.0054(7) 0.0106(11)
O25 0.133(2) 0.0310(11) 0.0516(13) -0.0180(12) 0.0519(14) -0.0163(10)
C1 0.0184(11) 0.0172(10) 0.0114(9) 0.0017(9) 0.0074(8) 0.0000(8)
O22 0.0323(10) 0.0226(9) 0.0301(9) 0.0005(7) 0.0149(8) 0.0082(7)
O21 0.0329(9) 0.0152(8) 0.0325(9) 0.0001(7) 0.0192(7) 0.0003(7)
O24 0.0278(9) 0.0200(8) 0.0230(8) 0.0023(7) 0.0162(7) -0.0028(6)
C5 0.0194(11) 0.0283(13) 0.0147(10) -0.0023(10) 0.0068(9) 0.0011(9)
C7 0.0117(11) 0.0166(11) 0.0255(11) 0.0006(9) 0.0087(9) -0.0029(9)
C19 0.0278(13) 0.0297(13) 0.0210(11) 0.0034(11) 0.0141(10) 0.0075(10)
C9 0.0195(11) 0.0179(12) 0.0179(10) -0.0009(9) 0.0102(9) 0.0021(9)
C14 0.0192(12) 0.0263(12) 0.0143(10) -0.0013(9) 0.0077(9) -0.0011(9)
O23 0.0223(8) 0.0191(8) 0.0196(7) 0.0027(7) 0.0099(6) 0.0010(6)
N2 0.0177(10) 0.0196(10) 0.0146(9) 0.0034(7) 0.0071(8) -0.0009(7)
C12 0.0116(10) 0.0166(11) 0.0162(10) -0.0018(9) 0.0054(8) 0.0007(9)
C4A 0.0118(11) 0.0240(12) 0.0152(10) -0.0005(9) 0.0059(8) -0.0002(8)
C8A 0.0110(11) 0.0181(11) 0.0152(10) 0.0015(9) 0.0060(8) 0.0003(8)
C6 0.0151(11) 0.0206(12) 0.0200(11) 0.0011(9) 0.0069(9) 0.0074(9)
C10 0.0128(11) 0.0165(11) 0.0195(10) -0.0024(8) 0.0076(8) 0.0000(8)
C11 0.0167(11) 0.0205(12) 0.0156(10) -0.0029(9) 0.0076(9) -0.0001(8)
C18 0.0362(15) 0.0170(12) 0.0346(13) 0.0015(10) 0.0201(12) 0.0047(10)
C16 0.0283(13) 0.0172(12) 0.0287(12) 0.0048(10) 0.0138(10) 0.0036(10)
C15 0.0201(12) 0.0213(12) 0.0166(10) 0.0012(9) 0.0089(9) 0.0029(9)
C20 0.0382(14) 0.0315(13) 0.0278(12) 0.0022(12) 0.0217(11) -0.0085(11)
C8 0.0152(11) 0.0232(12) 0.0159(10) -0.0009(9) 0.0093(8) -0.0014(9)
C4 0.0287(13) 0.0271(14) 0.0180(11) -0.0016(10) 0.0136(10) -0.0032(9)
C17 0.0162(11) 0.0274(13) 0.0257(11) 0.0017(9) 0.0096(9) -0.0021(9)
C13 0.0155(11) 0.0171(11) 0.0199(11) -0.0034(9) 0.0086(9) -0.0036(9)
C3 0.0192(12) 0.0227(12) 0.0175(10) -0.0007(10) 0.0071(9) -0.0067(9)

loop_
_atom_type_symbol
_atom_type_description
_atom_type_scat_dispersion_real
_atom_type_scat_dispersion_imag
_atom_type_scat_source
C C 0.0033 0.0016 'International Tables Vol C Tables 4.2.6.8 and 6.1.1.4'
H H 0.0000 0.0000 'International Tables Vol C Tables 4.2.6.8 and 6.1.1.4'
N N 0.0061 0.0033 'International Tables Vol C Tables 4.2.6.8 and 6.1.1.4'
O O 0.0106 0.0060 'International Tables Vol C Tables 4.2.6.8 and 6.1.1.4'
Cl Cl 0.1484 0.1585 'International Tables Vol C Tables 4.2.6.8 and 6.1.1.4'

loop_
_geom_angle_atom_site_label_1
_geom_angle_atom_site_label_2
_geom_angle_atom_site_label_3
_geom_angle
O25 Cl29 O26 110.65(16)
O25 Cl29 O28 109.40(13)
O26 Cl29 O28 108.54(12)
O25 Cl29 O27 109.67(12)
O26 Cl29 O27 108.38(11)
O28 Cl29 O27 110.17(11)
C8A C1 N2 109.19(15)
C8A C1 C9 112.95(17)
N2 C1 C9 111.74(16)
C8A C1 H1A 107.6
N2 C1 H1A 107.6
C9 C1 H1A 107.6
C6 O22 C18 105.02(15)
C7 O21 C18 105.11(16)
C13 O24 C20 116.54(17)
C6 C5 C4A 117.70(19)
C6 C5 H5A 121.2
C4A C5 H5A 121.2
C8 C7 O21 128.32(18)
C8 C7 C6 121.44(19)
O21 C7 C6 110.21(18)
O23 C19 H19A 109.5
O23 C19 H19B 109.5
H19A C19 H19B 109.5
O23 C19 H19C 109.5
H19A C19 H19C 109.5
H19B C19 H19C 109.5
C10 C9 C1 113.42(17)
C10 C9 H9A 108.9
C1 C9 H9A 108.9
C10 C9 H9B 108.9
C1 C9 H9B 108.9
H9A C9 H9B 107.7
C13 C14 C15 120.00(18)
C13 C14 H14A 120.0
C15 C14 H14A 120.0
C12 O23 C19 116.69(16)
C16 N2 C17 107.30(16)
C16 N2 C3 108.72(16)
C17 N2 C3 110.67(16)
C16 N2 C1 111.43(15)
C17 N2 C1 108.78(16)
C3 N2 C1 109.92(16)
O23 C12 C11 124.67(17)
O23 C12 C13 115.96(17)
C11 C12 C13 119.37(18)
C8A C4A C5 120.3(2)
C8A C4A C4 121.51(19)
C5 C4A C4 118.00(17)
C4A C8A C8 121.06(19)
C4A C8A C1 121.58(19)
C8 C8A C1 117.30(17)
C5 C6 O22 128.27(18)
C5 C6 C7 122.32(19)
O22 C6 C7 109.41(18)
C15 C10 C11 118.74(19)
C15 C10 C9 120.87(18)
C11 C10 C9 120.38(17)
C12 C11 C10 121.16(18)
C12 C11 H11A 119.4
C10 C11 H11A 119.4
O21 C18 O22 107.50(17)
O21 C18 H18A 110.2
O22 C18 H18A 110.2
O21 C18 H18B 110.2
O22 C18 H18B 110.2
H18A C18 H18B 108.5
N2 C16 H16A 109.5
N2 C16 H16B 109.5
H16A C16 H16B 109.5
N2 C16 H16C 109.5
H16A C16 H16C 109.5
H16B C16 H16C 109.5
C10 C15 C14 120.94(19)
C10 C15 H15A 119.5
C14 C15 H15A 119.5
O24 C20 H20A 109.5
O24 C20 H20B 109.5
H20A C20 H20B 109.5
O24 C20 H20C 109.5
H20A C20 H20C 109.5
H20B C20 H20C 109.5
C7 C8 C8A 117.13(18)
C7 C8 H8A 121.4
C8A C8 H8A 121.4
C4A C4 C3 114.85(17)
C4A C4 H4A 108.6
C3 C4 H4A 108.6
C4A C4 H4B 108.6
C3 C4 H4B 108.6
H4A C4 H4B 107.5
N2 C17 H17A 109.5
N2 C17 H17B 109.5
H17A C17 H17B 109.5
N2 C17 H17C 109.5
H17A C17 H17C 109.5
H17B C17 H17C 109.5
O24 C13 C14 124.60(18)
O24 C13 C12 115.73(17)
C14 C13 C12 119.66(18)
N2 C3 C4 112.33(18)
N2 C3 H3A 109.1
C4 C3 H3A 109.1
N2 C3 H3B 109.1
C4 C3 H3B 109.1
H3A C3 H3B 107.9

loop_
_geom_bond_atom_site_label_1
_geom_bond_atom_site_label_2
_geom_bond_site_symmetry_2
_geom_bond_distance
_geom_bond_publ_flag
Cl29 O25 . 1.406(2) ?
Cl29 O26 . 1.4164(18) ?
Cl29 O28 . 1.4211(17) ?
Cl29 O27 . 1.4292(17) ?
C1 C8A . 1.510(3) ?
C1 N2 . 1.526(2) ?
C1 C9 . 1.533(3) ?
C1 H1A . 1.000 ?
O22 C6 . 1.374(2) ?
O22 C18 . 1.433(3) ?
O21 C7 . 1.365(2) ?
O21 C18 . 1.425(3) ?
O24 C13 . 1.371(2) ?
O24 C20 . 1.421(3) ?
C5 C6 . 1.352(3) ?
C5 C4A . 1.397(3) ?
C5 H5A . 0.950 ?
C7 C8 . 1.364(3) ?
C7 C6 . 1.377(3) ?
C19 O23 . 1.420(2) ?
C19 H19A . 0.980 ?
C19 H19B . 0.980 ?
C19 H19C . 0.980 ?
C9 C10 . 1.500(3) ?
C9 H9A . 0.990 ?
C9 H9B . 0.990 ?
C14 C13 . 1.374(3) ?
C14 C15 . 1.388(3) ?
C14 H14A . 0.950 ?
O23 C12 . 1.360(2) ?
N2 C16 . 1.488(3) ?
N2 C17 . 1.496(3) ?
N2 C3 . 1.504(3) ?
C12 C11 . 1.376(3) ?
C12 C13 . 1.404(3) ?
C4A C8A . 1.383(3) ?
C4A C4 . 1.499(3) ?
C8A C8 . 1.403(3) ?
C10 C15 . 1.378(3) ?
C10 C11 . 1.388(3) ?
C11 H11A . 0.950 ?
C18 H18A . 0.990 ?
C18 H18B . 0.990 ?
C16 H16A . 0.980 ?
C16 H16B . 0.980 ?
C16 H16C . 0.980 ?
C15 H15A . 0.950 ?
C20 H20A . 0.980 ?
C20 H20B . 0.980 ?
C20 H20C . 0.980 ?
C8 H8A . 0.950 ?
C4 C3 . 1.507(3) ?
C4 H4A . 0.990 ?
C4 H4B . 0.990 ?
C17 H17A . 0.980 ?
C17 H17B . 0.980 ?
C17 H17C . 0.980 ?
C3 H3A . 0.990 ?
C3 H3B . 0.990 ?

loop_
_geom_torsion_atom_site_label_1
_geom_torsion_atom_site_label_2
_geom_torsion_atom_site_label_3
_geom_torsion_atom_site_label_4
_geom_torsion
C18 O21 C7 C8 -171.2(2)
C18 O21 C7 C6 10.8(2)
C8A C1 C9 C10 57.4(2)
N2 C1 C9 C10 -179.06(15)
C8A C1 N2 C16 177.27(16)
C9 C1 N2 C16 51.6(2)
C8A C1 N2 C17 -64.6(2)
C9 C1 N2 C17 169.68(16)
C8A C1 N2 C3 56.7(2)
C9 C1 N2 C3 -69.0(2)
C19 O23 C12 C11 5.3(3)
C19 O23 C12 C13 -174.79(16)
C6 C5 C4A C8A 1.3(3)
C6 C5 C4A C4 176.2(2)
C5 C4A C8A C8 1.0(3)
C4 C4A C8A C8 -173.73(19)
C5 C4A C8A C1 -176.0(2)
C4 C4A C8A C1 9.3(3)
N2 C1 C8A C4A -32.1(3)
C9 C1 C8A C4A 92.9(2)
N2 C1 C8A C8 150.79(17)
C9 C1 C8A C8 -84.2(2)
C4A C5 C6 O22 177.6(2)
C4A C5 C6 C7 -2.2(3)
C18 O22 C6 C5 170.8(2)
C18 O22 C6 C7 -9.4(2)
C8 C7 C6 C5 0.8(3)
O21 C7 C6 C5 179.0(2)
C8 C7 C6 O22 -179.08(19)
O21 C7 C6 O22 -0.9(2)
C1 C9 C10 C15 95.6(2)
C1 C9 C10 C11 -85.1(2)
O23 C12 C11 C10 -176.16(19)
C13 C12 C11 C10 3.9(3)
C15 C10 C11 C12 -2.7(3)
C9 C10 C11 C12 178.02(18)
C7 O21 C18 O22 -16.4(2)
C6 O22 C18 O21 15.9(2)
C11 C10 C15 C14 -0.5(3)
C9 C10 C15 C14 178.80(19)
C13 C14 C15 C10 2.4(3)
O21 C7 C8 C8A -176.3(2)
C6 C7 C8 C8A 1.6(3)
C4A C8A C8 C7 -2.4(3)
C1 C8A C8 C7 174.71(19)
C8A C4A C4 C3 -10.6(3)
C5 C4A C4 C3 174.57(19)
C20 O24 C13 C14 4.5(3)
C20 O24 C13 C12 -176.64(18)
C15 C14 C13 O24 177.65(19)
C15 C14 C13 C12 -1.2(3)
O23 C12 C13 O24 -0.8(3)
C11 C12 C13 O24 179.15(18)
O23 C12 C13 C14 178.14(18)
C11 C12 C13 C14 -1.9(3)
C16 N2 C3 C4 177.06(17)
C17 N2 C3 C4 59.5(2)
C1 N2 C3 C4 -60.7(2)
C4A C4 C3 N2 36.3(3)

loop_
_cod_related_entry_id
_cod_related_entry_database
_cod_related_entry_code
1 ChemSpider 30654666
